data_1519760
loop_
_publ_author_name
'Gurry, Michael'
'Sweeney, Martin'
'McArdle, Patrick'
'Aldabbagh, Fawaz'

_publ_section_title
;
 One-pot hydrogen peroxide and hydrohalic Acid induced ring closure and
 selective aromatic halogenation to give new ring-fused benzimidazoles.
;
_journal_issue 11
_journal_name_full 'Organic letters'
_journal_page_first 2856
_journal_page_last 2859
_journal_paper_doi 10.1021/acs.orglett.5b01317
_journal_volume 17
_journal_year 2015
_chemical_formula_sum 'C11 H7 Cl2 F3 N2 O1.5'
_chemical_formula_weight 319.09
_space_group_crystal_system monoclinic
_space_group_IT_number 14
_space_group_name_Hall '-P 2ybc'
_space_group_name_H-M_alt 'P 1 21/c 1'
_symmetry_space_group_name_Hall '-P 2ybc'
_symmetry_space_group_name_H-M 'P 1 21/c 1'
_atom_sites_solution_hydrogens geom
_audit_creation_method SHELXL-2014/7
_cell_angle_alpha 90
_cell_angle_beta 94.664(9)
_cell_angle_gamma 90
_cell_formula_units_Z 16
_cell_length_a 7.5010(7)
_cell_length_b 40.025(5)
_cell_length_c 16.7795(17)
_cell_measurement_reflns_used 1812
_cell_measurement_temperature 293.0(2)
_cell_measurement_theta_max 20.5270
_cell_measurement_theta_min 3.7930
_cell_volume 5021.0(9)
_computing_cell_refinement
;
'Sat Jan 10 22:09:49 2015'
;
_computing_data_collection
;
'Sat Jan 10 22:09:49 2015'
;
_computing_data_reduction
;
'Sat Jan 10 22:09:49 2015'
;
_computing_structure_refinement 'SHELXL-2014/7 (Sheldrick, 2014)'
_diffrn_ambient_temperature 293.0(2)
_diffrn_detector_area_resol_mean 16.1048
_diffrn_measured_fraction_theta_full 0.998
_diffrn_measured_fraction_theta_max 0.860
_diffrn_measurement_device_type 'Xcalibur, Sapphire3'
_diffrn_measurement_method '\w scans'
_diffrn_radiation_type MoK\a
_diffrn_radiation_wavelength 0.71073
_diffrn_reflns_av_R_equivalents 0.0945
_diffrn_reflns_av_unetI/netI 0.1840
_diffrn_reflns_Laue_measured_fraction_full 0.998
_diffrn_reflns_Laue_measured_fraction_max 0.860
_diffrn_reflns_limit_h_max 10
_diffrn_reflns_limit_h_min -9
_diffrn_reflns_limit_k_max 54
_diffrn_reflns_limit_k_min -48
_diffrn_reflns_limit_l_max 22
_diffrn_reflns_limit_l_min -22
_diffrn_reflns_number 26322
_diffrn_reflns_point_group_measured_fraction_full 0.998
_diffrn_reflns_point_group_measured_fraction_max 0.860
_diffrn_reflns_theta_full 25.242
_diffrn_reflns_theta_max 29.059
_diffrn_reflns_theta_min 3.175
_diffrn_source 'Enhance (Mo) X-ray Source'
_exptl_absorpt_coefficient_mu 0.551
_exptl_absorpt_correction_T_max 1.00000
_exptl_absorpt_correction_T_min 0.27896
_exptl_absorpt_correction_type multi-scan
_exptl_absorpt_process_details
;
crysalispro, agilent technologies,
version 1.171.37.31 (release 14-01-2014 crysalis171 .net)
(compiled jan 14 2014,18:38:05)
empirical absorption correction using spherical harmonics,
 implemented in scale3 abspack scaling algorithm.
;
_exptl_crystal_colour Colourless
_exptl_crystal_density_diffrn 1.688
_exptl_crystal_description Parallelepiped
_exptl_crystal_F_000 2560
_exptl_crystal_size_max 0.50
_exptl_crystal_size_mid 0.10
_exptl_crystal_size_min 0.05
_refine_diff_density_max 0.497
_refine_diff_density_min -0.393
_refine_diff_density_rms 0.082
_refine_ls_extinction_method none
_refine_ls_goodness_of_fit_ref 1.012
_refine_ls_hydrogen_treatment constr
_refine_ls_matrix_type full
_refine_ls_number_parameters 805
_refine_ls_number_reflns 11545
_refine_ls_number_restraints 817
_refine_ls_restrained_S_all 1.037
_refine_ls_R_factor_all 0.3006
_refine_ls_R_factor_gt 0.1284
_refine_ls_shift/su_max 0.000
_refine_ls_shift/su_mean 0.000
_refine_ls_structure_factor_coef Fsqd
_refine_ls_weighting_details 'w=1/[\s^2^(Fo^2^)+(0.1652P)^2^] where P=(Fo^2^+2Fc^2^)/3'
_refine_ls_weighting_scheme calc
_refine_ls_wR_factor_gt 0.3051
_refine_ls_wR_factor_ref 0.4112
_reflns_Friedel_coverage 0.000
_reflns_number_gt 3398
_reflns_number_total 11545
_reflns_threshold_expression 'I > 2\s(I)'
_cod_data_source_file mg_compound_2i_New.cif
_cod_data_source_block 2i
_cod_depositor_comments 'Adding full bibliography for 1519757--1519761.cif.'
_cod_original_formula_sum 'C11 H7 Cl2 F3 N2 O1.50'
_cod_database_code 1519760
_shelx_shelxl_version_number 2014/7
_shelx_space_group_comment
;
The symmetry employed for this shelxl refinement is uniquely defined
by the following loop, which should always be used as a source of
symmetry information in preference to the above space-group names.
They are only intended as comments.
;
_shelx_estimated_absorpt_t_min 0.770
_shelx_estimated_absorpt_t_max 0.973

loop_
_space_group_symop_operation_xyz
'x, y, z'
'x, -y+1/2, z+1/2'
'-x, -y, -z'
'-x, y-1/2, -z-1/2'

loop_
_atom_site_label
_atom_site_type_symbol
_atom_site_fract_x
_atom_site_fract_y
_atom_site_fract_z
_atom_site_U_iso_or_equiv
_atom_site_adp_type
_atom_site_occupancy
_atom_site_site_symmetry_order
_atom_site_calc_flag
_atom_site_refinement_flags_posn
_atom_site_refinement_flags_adp
_atom_site_refinement_flags_occupancy
_atom_site_disorder_assembly
_atom_site_disorder_group
Cl1 Cl -0.2181(4) 0.77431(8) 0.3275(2) 0.1210(13) Uani 1 1 d . U . . .
Cl2 Cl -0.0643(4) 0.64392(9) 0.40663(16) 0.0972(10) Uani 1 1 d . U . . .
Cl3 Cl 0.4558(4) 0.77287(9) 0.57314(18) 0.1041(10) Uani 1 1 d . U . . .
Cl4 Cl 0.2758(4) 0.73301(10) 0.8696(2) 0.1255(13) Uani 1 1 d . U . . .
Cl5 Cl -0.2830(4) 0.59303(11) 0.54062(18) 0.1168(13) Uani 1 1 d . U . . .
Cl6 Cl -0.0182(4) 0.61101(9) 0.85165(19) 0.1066(11) Uani 1 1 d . U . . .
Cl7 Cl 0.5544(4) 0.50492(8) 1.3058(2) 0.1127(11) Uani 1 1 d . U . . .
Cl8 Cl 0.7804(4) 0.38639(11) 1.44303(18) 0.1183(13) Uani 1 1 d . U . . .
N1 N -0.0399(8) 0.68253(19) 0.1362(4) 0.0619(17) Uani 1 1 d . U . . .
N2 N -0.0067(9) 0.64189(18) 0.2266(4) 0.0608(17) Uani 1 1 d . U . . .
N3 N 0.4930(10) 0.8399(2) 0.6618(4) 0.0676(19) Uani 1 1 d . U . . .
N4 N 0.4486(9) 0.85219(19) 0.7879(4) 0.0612(17) Uani 1 1 d . U . . .
N6 N 0.0379(9) 0.5347(2) 0.8377(4) 0.0709(19) Uani 1 1 d . U . . .
N5 N -0.0399(9) 0.5017(2) 0.7342(5) 0.076(2) Uani 1 1 d . U . . .
N7 N 0.4695(9) 0.4576(2) 1.1624(5) 0.075(2) Uani 1 1 d . U . . .
N8 N 0.5256(9) 0.4033(2) 1.1541(4) 0.076(2) Uani 1 1 d . U . . .
F1 F -0.2792(14) 0.7421(3) 0.4594(6) 0.186(4) Uani 1 1 d . U . . .
F2 F -0.0534(11) 0.7149(3) 0.4957(4) 0.196(5) Uani 1 1 d . U . . .
F3 F -0.3022(11) 0.6919(3) 0.4730(5) 0.154(3) Uani 1 1 d . U . . .
C22 C 0.3321(14) 0.7194(3) 0.6887(7) 0.116(3) Uani 1 1 d D U . . .
F4 F 0.305(2) 0.6959(3) 0.7431(8) 0.156(5) Uani 0.684(13) 1 d D U P A 1
F5 F 0.1980(15) 0.7170(3) 0.6350(8) 0.127(5) Uani 0.684(13) 1 d D U P A 1
F6 F 0.4773(14) 0.7084(3) 0.6544(8) 0.134(4) Uani 0.684(13) 1 d D U P A 1
F4A F 0.160(2) 0.7107(5) 0.7004(18) 0.123(7) Uani 0.316(13) 1 d D U P A 2
F5A F 0.334(4) 0.7127(7) 0.6092(10) 0.145(8) Uani 0.316(13) 1 d D U P A 2
F6A F 0.424(3) 0.6941(6) 0.7227(16) 0.127(7) Uani 0.316(13) 1 d D U P A 2
F7 F -0.0539(19) 0.6556(4) 0.6683(12) 0.123(6) Uani 0.5 1 d D U P B 1
F8 F -0.250(2) 0.6512(7) 0.7553(10) 0.133(6) Uani 0.5 1 d D U P B 1
F9 F -0.3236(19) 0.6453(4) 0.6338(10) 0.136(5) Uani 0.5 1 d D U P B 1
F7A F -0.0324(17) 0.6546(4) 0.7221(11) 0.124(5) Uani 0.5 1 d D U P B 2
F8A F -0.3096(19) 0.6477(6) 0.7365(10) 0.104(5) Uani 0.5 1 d D U P B 2
F9A F -0.222(3) 0.6517(5) 0.6208(8) 0.141(5) Uani 0.5 1 d D U P B 2
F10 F 0.715(4) 0.4968(4) 1.4404(11) 0.136(6) Uani 0.43(2) 1 d D U P C 1
F11 F 0.8959(15) 0.4593(7) 1.4765(11) 0.115(6) Uani 0.43(2) 1 d D U P C 1
F12 F 0.631(2) 0.4574(6) 1.5092(10) 0.110(6) Uani 0.43(2) 1 d D U P C 1
F10A F 0.827(2) 0.4883(4) 1.4415(9) 0.123(5) Uani 0.57(2) 1 d D U P C 2
F11A F 0.820(3) 0.4433(4) 1.5033(9) 0.142(6) Uani 0.57(2) 1 d D U P C 2
F12A F 0.5831(16) 0.4708(5) 1.4825(11) 0.108(5) Uani 0.57(2) 1 d D U P C 2
O1 O 0.0648(16) 0.6442(3) 0.0163(5) 0.146(4) Uani 1 1 d . U . . .
O2 O 0.4679(10) 0.9189(2) 0.7634(5) 0.101(2) Uani 1 1 d . U . . .
O3 O 0.093(2) 0.4465(4) 0.8082(11) 0.217(6) Uani 1 1 d . U . . .
O4 O 0.383(2) 0.3982(4) 1.0024(7) 0.192(5) Uani 1 1 d . U . . .
C1 C -0.0812(10) 0.6961(2) 0.2061(5) 0.0547(18) Uani 1 1 d . U . . .
C2 C -0.1304(11) 0.7281(2) 0.2273(6) 0.065(2) Uani 1 1 d . U . . .
H2 H -0.1432 0.7453 0.1899 0.085 Uiso 1 1 calc R U . . .
C3 C -0.1585(12) 0.7332(3) 0.3041(7) 0.079(2) Uani 1 1 d . U . . .
C4 C -0.1507(11) 0.7090(3) 0.3634(5) 0.068(2) Uani 1 1 d . U . . .
C5 C -0.0933(10) 0.6766(2) 0.3409(5) 0.0602(19) Uani 1 1 d . U . . .
C6 C -0.0634(10) 0.6698(2) 0.2621(5) 0.0539(18) Uani 1 1 d . U . . .
C7 C 0.0013(11) 0.6496(2) 0.1534(5) 0.061(2) Uani 1 1 d . U . . .
C8 C 0.0529(14) 0.6280(3) 0.0849(6) 0.082(3) Uani 1 1 d . U . . .
H8A H 0.1674 0.6176 0.1003 0.107 Uiso 1 1 calc R U . . .
H8B H -0.0347 0.6103 0.0762 0.107 Uiso 1 1 calc R U . . .
C9 C 0.005(3) 0.6729(4) 0.0016(8) 0.168(7) Uani 1 1 d . U . . .
H9A H -0.1040 0.6697 -0.0329 0.218 Uiso 1 1 calc R U . . .
H9B H 0.0896 0.6834 -0.0312 0.218 Uiso 1 1 calc R U . . .
C10 C -0.0369(13) 0.6975(3) 0.0578(5) 0.079(3) Uani 1 1 d . U . . .
H10A H -0.1528 0.7072 0.0418 0.103 Uiso 1 1 calc R U . . .
H10B H 0.0517 0.7152 0.0594 0.103 Uiso 1 1 calc R U . . .
C11 C -0.181(2) 0.7133(5) 0.4497(8) 0.119(3) Uani 1 1 d . U . . .
C12 C 0.4402(9) 0.8114(2) 0.6987(5) 0.0534(17) Uani 1 1 d . U . . .
C13 C 0.4188(11) 0.7793(2) 0.6707(6) 0.067(2) Uani 1 1 d . U . . .
C14 C 0.3658(12) 0.7543(2) 0.7208(7) 0.075(2) Uani 1 1 d . U . . .
C15 C 0.3357(11) 0.7626(3) 0.8012(6) 0.074(2) Uani 1 1 d . U . . .
C16 C 0.3584(11) 0.7944(3) 0.8309(6) 0.071(2) Uani 1 1 d . U . . .
H16 H 0.3381 0.7995 0.8835 0.092 Uiso 1 1 calc R U . . .
C17 C 0.4127(10) 0.8186(2) 0.7793(5) 0.0567(18) Uani 1 1 d . U . . .
C18 C 0.4285(14) 0.8729(3) 0.8569(6) 0.083(3) Uani 1 1 d . U . . .
H18A H 0.4888 0.8629 0.9044 0.107 Uiso 1 1 calc R U . . .
H18B H 0.3030 0.8757 0.8654 0.107 Uiso 1 1 calc R U . . .
C19 C 0.5135(18) 0.9067(3) 0.8392(7) 0.102(3) Uani 1 1 d . U . . .
H19A H 0.4779 0.9230 0.8778 0.133 Uiso 1 1 calc R U . . .
H19B H 0.6425 0.9045 0.8465 0.133 Uiso 1 1 calc R U . . .
C20 C 0.5395(16) 0.8990(3) 0.7050(7) 0.092(3) Uani 1 1 d . U . . .
H20A H 0.6686 0.9013 0.7091 0.120 Uiso 1 1 calc R U . . .
H20B H 0.4941 0.9066 0.6523 0.120 Uiso 1 1 calc R U . . .
C21 C 0.4913(11) 0.8631(2) 0.7150(5) 0.064(2) Uani 1 1 d . U . . .
C23 C -0.0898(10) 0.5334(2) 0.7089(5) 0.0574(19) Uani 1 1 d . U . . .
C24 C -0.1692(10) 0.5452(2) 0.6371(5) 0.063(2) Uani 1 1 d . U . . .
H24 H -0.2023 0.5311 0.5945 0.082 Uiso 1 1 calc R U . . .
C25 C -0.1964(10) 0.5794(3) 0.6328(6) 0.066(2) Uani 1 1 d . U . . .
C26 C -0.1526(11) 0.6008(2) 0.6964(6) 0.0633(19) Uani 1 1 d D U . . .
C27 C -0.0762(9) 0.5876(2) 0.7683(5) 0.0523(17) Uani 1 1 d . U . . .
C28 C -0.0409(10) 0.5533(2) 0.7749(5) 0.0560(18) Uani 1 1 d . U . . .
C29 C 0.0325(13) 0.5043(3) 0.8099(7) 0.087(3) Uani 1 1 d . U . . .
C30 C 0.1140(15) 0.4728(4) 0.8522(10) 0.127(4) Uani 1 1 d . U . . .
H30A H 0.2408 0.4764 0.8656 0.165 Uiso 1 1 calc R U . . .
H30B H 0.0580 0.4693 0.9016 0.165 Uiso 1 1 calc R U . . .
C31 C -0.015(3) 0.4428(4) 0.7494(13) 0.199(8) Uani 1 1 d . U . . .
H31A H -0.1262 0.4356 0.7697 0.259 Uiso 1 1 calc R U . . .
H31B H 0.0281 0.4241 0.7196 0.259 Uiso 1 1 calc R U . . .
C32 C -0.0629(14) 0.4696(3) 0.6899(9) 0.108(3) Uani 1 1 d . U . . .
H32A H 0.0151 0.4688 0.6466 0.141 Uiso 1 1 calc R U . . .
H32B H -0.1856 0.4671 0.6677 0.141 Uiso 1 1 calc R U . . .
C33 C -0.1840(13) 0.6385(3) 0.6914(7) 0.105(3) Uani 1 1 d D U . . .
C34 C 0.5497(10) 0.4462(2) 1.2362(5) 0.0526(17) Uani 1 1 d . U . . .
C35 C 0.5975(10) 0.4625(2) 1.3055(5) 0.063(2) Uani 1 1 d . U . . .
C36 C 0.6745(10) 0.4460(3) 1.3718(5) 0.065(2) Uani 1 1 d . U . . .
C37 C 0.6982(10) 0.4102(3) 1.3641(5) 0.063(2) Uani 1 1 d . U . . .
C38 C 0.6565(10) 0.3941(2) 1.2941(5) 0.061(2) Uani 1 1 d . U . . .
H38 H 0.6786 0.3713 1.2895 0.080 Uiso 1 1 calc R U . . .
C39 C 0.5824(10) 0.4116(2) 1.2311(5) 0.0512(17) Uani 1 1 d . U . . .
C40 C 0.5381(14) 0.3711(4) 1.1114(7) 0.104(3) Uani 1 1 d . U . . .
H40A H 0.4557 0.3551 1.1313 0.135 Uiso 1 1 calc R U . . .
H40B H 0.6584 0.3622 1.1198 0.135 Uiso 1 1 calc R U . . .
C41 C 0.492(2) 0.3775(5) 1.0246(9) 0.157(6) Uani 1 1 d . U . . .
H41A H 0.6023 0.3833 1.0016 0.204 Uiso 1 1 calc R U . . .
H41B H 0.4522 0.3564 1.0008 0.204 Uiso 1 1 calc R U . . .
C42 C 0.3768(15) 0.4301(4) 1.0294(6) 0.119(4) Uani 1 1 d . U . . .
H42A H 0.2540 0.4379 1.0270 0.155 Uiso 1 1 calc R U . . .
H42B H 0.4437 0.4447 0.9966 0.155 Uiso 1 1 calc R U . . .
C43 C 0.4613(13) 0.4304(4) 1.1181(6) 0.083(3) Uani 1 1 d . U . . .
C44 C 0.7275(12) 0.4629(3) 1.4498(6) 0.099(3) Uani 1 1 d D U . . .
O1W O 0.177(3) 0.5610(6) 1.0030(11) 0.118(7) Uani 0.5 1 d . . P D 1
O2W O 0.370(3) 0.5286(6) 1.1234(12) 0.127(7) Uani 0.5 1 d . . P E 1
O1WA O 0.105(3) 0.5329(10) 0.9952(11) 0.188(13) Uani 0.5 1 d . . P F 2
O2WA O 0.412(3) 0.5151(8) 1.0656(16) 0.167(10) Uani 0.5 1 d . . P G 2

loop_
_atom_site_aniso_label
_atom_site_aniso_U_11
_atom_site_aniso_U_22
_atom_site_aniso_U_33
_atom_site_aniso_U_23
_atom_site_aniso_U_13
_atom_site_aniso_U_12
Cl1 0.098(2) 0.074(2) 0.188(3) -0.049(2) -0.009(2) 0.0152(17)
Cl2 0.112(2) 0.098(2) 0.0801(17) 0.0281(16) 0.0007(14) -0.0016(18)
Cl3 0.120(2) 0.099(3) 0.0924(19) -0.0284(17) 0.0060(15) 0.0131(19)
Cl4 0.107(2) 0.105(3) 0.163(3) 0.071(2) 0.004(2) -0.018(2)
Cl5 0.0869(18) 0.156(4) 0.104(2) 0.063(2) -0.0110(15) -0.003(2)
Cl6 0.0915(18) 0.113(3) 0.117(2) -0.054(2) 0.0196(16) -0.0199(18)
Cl7 0.0832(17) 0.0550(16) 0.202(3) -0.017(2) 0.0234(19) 0.0008(15)
Cl8 0.0906(18) 0.167(4) 0.0954(19) 0.058(2) -0.0012(15) 0.017(2)
N1 0.061(4) 0.051(4) 0.073(3) 0.001(3) -0.001(3) 0.002(3)
N2 0.068(4) 0.044(4) 0.069(4) -0.009(3) -0.001(3) 0.002(3)
N3 0.082(5) 0.053(4) 0.068(4) 0.006(3) 0.008(3) -0.006(3)
N4 0.058(4) 0.054(4) 0.071(4) 0.000(3) 0.002(3) 0.001(3)
N6 0.059(4) 0.076(4) 0.077(4) 0.034(3) 0.003(3) -0.017(4)
N5 0.051(4) 0.048(3) 0.128(5) 0.012(3) -0.006(4) 0.005(3)
N7 0.061(4) 0.092(5) 0.075(4) 0.031(3) 0.019(3) 0.004(4)
N8 0.057(4) 0.100(5) 0.070(4) -0.016(3) 0.002(3) -0.004(4)
F1 0.216(8) 0.191(8) 0.154(7) -0.078(6) 0.042(6) 0.029(7)
F2 0.146(6) 0.355(14) 0.085(5) -0.065(6) -0.015(4) -0.013(6)
F3 0.154(6) 0.197(8) 0.116(5) -0.031(5) 0.050(4) -0.024(6)
C22 0.110(6) 0.053(5) 0.180(7) -0.012(5) -0.021(6) 0.000(4)
F4 0.207(13) 0.058(6) 0.197(9) 0.001(6) -0.025(8) -0.029(7)
F5 0.112(7) 0.083(7) 0.179(9) -0.041(7) -0.040(7) -0.011(6)
F6 0.140(8) 0.058(6) 0.201(10) -0.028(6) -0.011(6) 0.025(5)
F4A 0.106(8) 0.047(10) 0.210(17) -0.010(11) -0.018(9) -0.009(7)
F5A 0.151(17) 0.089(14) 0.190(10) -0.024(8) -0.011(9) -0.008(13)
F6A 0.102(13) 0.060(9) 0.215(16) 0.006(9) -0.009(12) 0.008(9)
F7 0.102(8) 0.047(7) 0.226(15) 0.029(9) 0.056(9) -0.004(6)
F8 0.117(13) 0.077(11) 0.210(10) 0.003(8) 0.048(9) 0.007(10)
F9 0.111(8) 0.064(9) 0.233(11) 0.047(8) 0.005(8) 0.012(7)
F7A 0.104(7) 0.052(8) 0.219(14) 0.017(9) 0.029(8) -0.009(6)
F8A 0.064(7) 0.057(8) 0.196(11) 0.006(8) 0.031(7) 0.002(6)
F9A 0.159(13) 0.073(10) 0.194(9) 0.050(7) 0.034(8) 0.005(10)
F10 0.160(15) 0.135(8) 0.113(11) -0.041(7) 0.010(10) -0.018(7)
F11 0.083(7) 0.181(16) 0.082(10) -0.042(9) 0.007(5) -0.020(7)
F12 0.106(10) 0.148(15) 0.079(8) -0.029(8) 0.019(7) -0.013(9)
F10A 0.095(9) 0.139(9) 0.137(9) -0.043(7) 0.015(7) -0.030(7)
F11A 0.166(12) 0.155(11) 0.101(8) -0.031(7) -0.025(8) 0.009(9)
F12A 0.105(7) 0.117(11) 0.105(9) -0.045(8) 0.032(6) -0.009(6)
O1 0.251(11) 0.114(7) 0.078(5) 0.004(5) 0.041(5) 0.055(7)
O2 0.109(5) 0.072(5) 0.122(5) -0.008(4) 0.007(4) -0.004(4)
O3 0.250(14) 0.085(6) 0.301(13) 0.034(7) -0.078(10) 0.020(8)
O4 0.221(12) 0.237(12) 0.110(7) -0.064(6) -0.035(7) 0.049(8)
C1 0.048(4) 0.044(4) 0.070(4) 0.003(3) -0.008(3) -0.002(3)
C2 0.057(5) 0.043(4) 0.094(5) -0.006(4) -0.008(4) 0.005(4)
C3 0.064(5) 0.072(5) 0.100(5) -0.022(4) -0.002(4) 0.000(4)
C4 0.059(4) 0.071(5) 0.072(4) -0.032(3) -0.006(3) -0.002(4)
C5 0.057(4) 0.063(4) 0.060(4) -0.005(3) -0.003(3) -0.005(4)
C6 0.058(4) 0.040(4) 0.063(3) -0.006(3) -0.002(3) 0.006(3)
C7 0.058(5) 0.053(4) 0.070(4) -0.001(3) 0.002(3) 0.005(4)
C8 0.089(6) 0.081(6) 0.075(5) -0.012(4) 0.004(4) 0.018(5)
C9 0.31(2) 0.117(8) 0.079(7) 0.017(6) 0.047(8) 0.060(10)
C10 0.078(6) 0.086(6) 0.073(5) 0.015(4) 0.002(4) 0.001(5)
C11 0.120(7) 0.155(9) 0.082(5) -0.050(5) 0.017(4) -0.013(6)
C12 0.041(4) 0.052(4) 0.065(4) 0.007(3) -0.003(3) 0.008(3)
C13 0.060(5) 0.055(4) 0.084(5) -0.003(3) -0.008(4) 0.006(4)
C14 0.066(5) 0.046(4) 0.109(5) 0.010(3) -0.014(4) 0.005(4)
C15 0.054(4) 0.059(4) 0.106(5) 0.020(4) -0.007(4) 0.003(4)
C16 0.057(5) 0.065(4) 0.090(5) 0.018(4) 0.004(4) 0.003(4)
C17 0.048(4) 0.050(4) 0.071(4) 0.004(3) -0.003(3) 0.002(3)
C18 0.091(6) 0.077(6) 0.079(5) -0.018(4) 0.000(4) -0.008(5)
C19 0.140(9) 0.059(6) 0.104(6) -0.020(5) -0.011(6) -0.008(6)
C20 0.113(8) 0.053(5) 0.111(6) 0.006(4) 0.016(5) -0.014(5)
C21 0.070(5) 0.050(4) 0.072(4) 0.006(3) 0.000(4) -0.004(4)
C23 0.045(4) 0.051(4) 0.076(4) 0.007(3) 0.007(3) 0.008(3)
C24 0.053(4) 0.065(5) 0.071(4) 0.003(4) 0.005(3) 0.009(4)
C25 0.047(4) 0.062(4) 0.088(5) 0.018(4) 0.006(4) 0.004(4)
C26 0.051(4) 0.050(4) 0.091(4) 0.018(3) 0.017(3) -0.001(3)
C27 0.044(4) 0.041(4) 0.074(4) -0.006(3) 0.018(3) -0.002(3)
C28 0.050(4) 0.052(4) 0.067(4) 0.011(3) 0.013(3) -0.004(3)
C29 0.067(5) 0.070(5) 0.121(6) 0.026(4) -0.012(4) -0.008(4)
C30 0.071(6) 0.084(6) 0.221(11) 0.071(7) -0.023(7) -0.007(6)
C31 0.217(18) 0.068(7) 0.298(14) 0.037(8) -0.074(12) -0.004(8)
C32 0.076(6) 0.044(5) 0.203(9) -0.018(5) -0.001(6) 0.002(5)
C33 0.086(5) 0.052(5) 0.182(7) 0.028(4) 0.037(5) 0.003(4)
C34 0.047(4) 0.046(4) 0.065(4) 0.013(3) 0.012(3) 0.003(3)
C35 0.049(4) 0.059(4) 0.081(4) -0.003(3) 0.013(3) 0.005(4)
C36 0.054(4) 0.078(5) 0.065(4) -0.003(3) 0.007(3) -0.005(4)
C37 0.055(4) 0.079(5) 0.055(4) 0.011(3) 0.003(3) 0.006(4)
C38 0.056(4) 0.062(5) 0.067(4) 0.005(3) 0.005(3) 0.005(4)
C39 0.048(4) 0.050(4) 0.057(3) -0.003(3) 0.009(3) -0.001(3)
C40 0.075(6) 0.122(7) 0.116(6) -0.054(5) 0.013(5) -0.017(5)
C41 0.151(12) 0.218(13) 0.099(7) -0.068(7) -0.014(7) 0.031(10)
C42 0.079(6) 0.208(11) 0.071(6) -0.012(5) 0.009(5) 0.027(7)
C43 0.064(5) 0.118(6) 0.068(5) 0.006(4) 0.008(4) 0.003(5)
C44 0.082(5) 0.134(7) 0.082(5) -0.029(5) 0.012(4) -0.010(5)
O1W 0.128(15) 0.127(18) 0.098(12) -0.037(12) -0.006(10) -0.003(13)
O2W 0.178(18) 0.103(16) 0.093(12) 0.037(12) -0.020(12) 0.000(14)
O1WA 0.160(18) 0.34(4) 0.062(10) 0.029(17) -0.013(10) -0.05(2)
O2WA 0.19(2) 0.16(3) 0.15(2) 0.06(2) 0.009(18) 0.001(18)

loop_
_atom_type_symbol
_atom_type_description
_atom_type_scat_dispersion_real
_atom_type_scat_dispersion_imag
_atom_type_scat_source
C C 0.0033 0.0016 'International Tables Vol C Tables 4.2.6.8 and 6.1.1.4'
H H 0.0000 0.0000 'International Tables Vol C Tables 4.2.6.8 and 6.1.1.4'
N N 0.0061 0.0033 'International Tables Vol C Tables 4.2.6.8 and 6.1.1.4'
O O 0.0106 0.0060 'International Tables Vol C Tables 4.2.6.8 and 6.1.1.4'
F F 0.0171 0.0103 'International Tables Vol C Tables 4.2.6.8 and 6.1.1.4'
Cl Cl 0.1484 0.1585 'International Tables Vol C Tables 4.2.6.8 and 6.1.1.4'

loop_
_geom_angle_atom_site_label_1
_geom_angle_atom_site_label_2
_geom_angle_atom_site_label_3
_geom_angle
C1 N1 C7 105.4(7)
C1 N1 C10 130.2(8)
C7 N1 C10 124.4(8)
C7 N2 C6 105.5(8)
C21 N3 C12 105.5(8)
C21 N4 C17 106.1(7)
C21 N4 C18 125.8(8)
C17 N4 C18 127.8(8)
C29 N6 C28 103.3(8)
C29 N5 C23 107.4(9)
C29 N5 C32 124.0(10)
C23 N5 C32 128.6(9)
C43 N7 C34 103.1(9)
C43 N8 C39 107.9(9)
C43 N8 C40 122.1(9)
C39 N8 C40 129.9(10)
F5 C22 F4 105.8(10)
F5 C22 F6 106.7(11)
F4 C22 F6 103.5(10)
F6A C22 F5A 103.0(13)
F6A C22 F4A 102.0(12)
F5A C22 F4A 100.1(12)
F5 C22 C14 114.3(10)
F6A C22 C14 119.1(15)
F4 C22 C14 116.0(12)
F6 C22 C14 109.6(10)
F5A C22 C14 121.1(15)
F4A C22 C14 108.4(13)
C9 O1 C8 124.6(11)
C19 O2 C20 111.4(9)
C31 O3 C30 127.0(17)
C41 O4 C42 125.8(15)
N1 C1 C2 132.6(8)
N1 C1 C6 105.3(8)
C2 C1 C6 122.1(9)
C3 C2 C1 116.8(10)
C3 C2 H2 121.6
C1 C2 H2 121.6
C2 C3 C4 125.9(10)
C2 C3 Cl1 114.7(9)
C4 C3 Cl1 119.3(8)
C3 C4 C5 116.1(9)
C3 C4 C11 128.0(11)
C5 C4 C11 115.7(11)
C6 C5 C4 120.3(9)
C6 C5 Cl2 116.4(7)
C4 C5 Cl2 123.3(7)
N2 C6 C5 131.5(8)
N2 C6 C1 109.9(8)
C5 C6 C1 118.5(8)
N2 C7 N1 113.9(8)
N2 C7 C8 129.2(9)
N1 C7 C8 116.9(8)
O1 C8 C7 114.9(10)
O1 C8 H8A 108.5
C7 C8 H8A 108.5
O1 C8 H8B 108.5
C7 C8 H8B 108.5
H8A C8 H8B 107.5
O1 C9 C10 127.1(12)
O1 C9 H9A 105.5
C10 C9 H9A 105.5
O1 C9 H9B 105.5
C10 C9 H9B 105.5
H9A C9 H9B 106.1
C9 C10 N1 109.8(10)
C9 C10 H10A 109.7
N1 C10 H10A 109.7
C9 C10 H10B 109.7
N1 C10 H10B 109.7
H10A C10 H10B 108.2
F2 C11 F3 112.4(15)
F2 C11 F1 106.7(13)
F3 C11 F1 96.8(11)
F2 C11 C4 117.4(12)
F3 C11 C4 111.8(11)
F1 C11 C4 109.5(13)
N3 C12 C13 130.8(9)
N3 C12 C17 109.5(8)
C13 C12 C17 119.7(8)
C12 C13 C14 120.0(9)
C12 C13 Cl3 116.5(8)
C14 C13 Cl3 123.5(8)
C13 C14 C15 118.7(9)
C13 C14 C22 120.0(10)
C15 C14 C22 121.3(10)
C16 C15 C14 122.5(9)
C16 C15 Cl4 115.1(9)
C14 C15 Cl4 122.4(8)
C15 C16 C17 117.1(10)
C15 C16 H16 121.4
C17 C16 H16 121.4
N4 C17 C16 133.1(9)
N4 C17 C12 104.8(7)
C16 C17 C12 122.1(9)
N4 C18 C19 106.3(9)
N4 C18 H18A 110.5
C19 C18 H18A 110.5
N4 C18 H18B 110.5
C19 C18 H18B 110.5
H18A C18 H18B 108.7
O2 C19 C18 114.4(9)
O2 C19 H19A 108.7
C18 C19 H19A 108.7
O2 C19 H19B 108.7
C18 C19 H19B 108.7
H19A C19 H19B 107.6
O2 C20 C21 110.9(9)
O2 C20 H20A 109.5
C21 C20 H20A 109.5
O2 C20 H20B 109.5
C21 C20 H20B 109.5
H20A C20 H20B 108.0
N3 C21 N4 114.1(9)
N3 C21 C20 126.8(9)
N4 C21 C20 119.1(9)
N5 C23 C24 131.9(9)
N5 C23 C28 103.5(7)
C24 C23 C28 124.6(9)
C23 C24 C25 115.6(9)
C23 C24 H24 122.2
C25 C24 H24 122.2
C26 C25 C24 123.0(8)
C26 C25 Cl5 123.2(8)
C24 C25 Cl5 113.8(8)
C25 C26 C27 119.2(8)
C25 C26 C33 122.7(8)
C27 C26 C33 118.1(9)
C26 C27 C28 120.0(8)
C26 C27 Cl6 124.0(7)
C28 C27 Cl6 116.0(7)
N6 C28 C23 111.7(8)
N6 C28 C27 130.8(8)
C23 C28 C27 117.5(7)
N6 C29 N5 114.1(10)
N6 C29 C30 126.7(11)
N5 C29 C30 119.0(12)
O3 C30 C29 112.1(13)
O3 C30 H30A 109.2
C29 C30 H30A 109.2
O3 C30 H30B 109.2
C29 C30 H30B 109.2
H30A C30 H30B 107.9
O3 C31 C32 123.7(17)
O3 C31 H31A 106.4
C32 C31 H31A 106.4
O3 C31 H31B 106.4
C32 C31 H31B 106.4
H31A C31 H31B 106.5
N5 C32 C31 106.0(13)
N5 C32 H32A 110.5
C31 C32 H32A 110.5
N5 C32 H32B 110.5
C31 C32 H32B 110.5
H32A C32 H32B 108.7
F9A C33 F8A 107.2(13)
F7 C33 F8 112.8(14)
F9A C33 F7A 105.4(11)
F8A C33 F7A 105.4(13)
F7 C33 F9 103.5(12)
F8 C33 F9 100.3(12)
F7 C33 C26 115.3(11)
F9A C33 C26 118.0(13)
F8A C33 C26 111.2(13)
F8 C33 C26 113.7(15)
F7A C33 C26 108.9(11)
F9 C33 C26 109.4(11)
C35 C34 N7 131.7(9)
C35 C34 C39 119.2(7)
N7 C34 C39 109.1(8)
C34 C35 C36 121.8(9)
C34 C35 Cl7 115.9(7)
C36 C35 Cl7 122.3(8)
C35 C36 C37 116.5(8)
C35 C36 C44 123.6(10)
C37 C36 C44 119.8(8)
C38 C37 C36 121.7(8)
C38 C37 Cl8 116.8(8)
C36 C37 Cl8 121.5(7)
C39 C38 C37 118.9(9)
C39 C38 H38 120.5
C37 C38 H38 120.5
C38 C39 N8 133.6(9)
C38 C39 C34 121.6(8)
N8 C39 C34 104.7(8)
N8 C40 C41 107.7(13)
N8 C40 H40A 110.2
C41 C40 H40A 110.2
N8 C40 H40B 110.2
C41 C40 H40B 110.2
H40A C40 H40B 108.5
O4 C41 C40 121.3(14)
O4 C41 H41A 107.0
C40 C41 H41A 107.0
O4 C41 H41B 107.0
C40 C41 H41B 107.0
H41A C41 H41B 106.7
O4 C42 C43 107.5(12)
O4 C42 H42A 110.2
C43 C42 H42A 110.2
O4 C42 H42B 110.2
C43 C42 H42B 110.2
H42A C42 H42B 108.5
N8 C43 N7 115.1(9)
N8 C43 C42 122.4(12)
N7 C43 C42 122.5(12)
F10A C44 F12A 111.6(11)
F12 C44 F11 107.5(11)
F10A C44 F11A 105.4(10)
F12A C44 F11A 105.3(10)
F12 C44 F10 102.8(11)
F11 C44 F10 101.6(11)
F10A C44 C36 112.4(10)
F12A C44 C36 108.0(10)
F12 C44 C36 118.0(12)
F11 C44 C36 115.4(11)
F11A C44 C36 114.0(11)
F10 C44 C36 109.6(12)

loop_
_geom_bond_atom_site_label_1
_geom_bond_atom_site_label_2
_geom_bond_distance
Cl1 C3 1.759(11)
Cl2 C5 1.712(10)
Cl3 C13 1.701(10)
Cl4 C15 1.734(11)
Cl5 C25 1.717(9)
Cl6 C27 1.710(8)
Cl7 C35 1.729(10)
Cl8 C37 1.705(9)
N1 C1 1.351(10)
N1 C7 1.381(11)
N1 C10 1.448(11)
N2 C7 1.271(10)
N2 C6 1.352(10)
N3 C21 1.289(12)
N3 C12 1.371(11)
N4 C21 1.361(11)
N4 C17 1.377(11)
N4 C18 1.442(12)
N6 C29 1.304(14)
N6 C28 1.382(10)
N5 C29 1.344(13)
N5 C23 1.380(11)
N5 C32 1.488(13)
N7 C43 1.317(14)
N7 C34 1.407(10)
N8 C43 1.313(14)
N8 C39 1.368(10)
N8 C40 1.479(14)
F1 C11 1.386(18)
F2 C11 1.181(14)
F3 C11 1.330(16)
C22 F5 1.298(11)
C22 F6A 1.325(14)
C22 F4 1.337(12)
C22 F6 1.346(11)
C22 F5A 1.362(14)
C22 F4A 1.366(13)
C22 C14 1.510(16)
F7 C33 1.279(13)
F8 C33 1.318(15)
F9 C33 1.393(14)
F7A C33 1.369(14)
F8A C33 1.308(14)
F9A C33 1.308(13)
F10 C44 1.369(13)
F11 C44 1.313(12)
F12 C44 1.297(12)
F10A C44 1.278(11)
F11A C44 1.341(11)
F12A C44 1.293(11)
O1 C9 1.252(17)
O1 C8 1.329(12)
O2 C19 1.377(13)
O2 C20 1.403(13)
O3 C31 1.23(2)
O3 C30 1.29(2)
O4 C41 1.201(19)
O4 C42 1.36(2)
C1 C2 1.389(12)
C1 C6 1.408(12)
C2 C3 1.338(13)
C2 H2 0.9300
C3 C4 1.384(15)
C4 C5 1.428(13)
C4 C11 1.494(15)
C5 C6 1.387(11)
C7 C8 1.512(13)
C8 H8A 0.9700
C8 H8B 0.9700
C9 C10 1.414(17)
C9 H9A 0.9700
C9 H9B 0.9700
C10 H10A 0.9700
C10 H10B 0.9700
C12 C13 1.374(13)
C12 C17 1.415(11)
C13 C14 1.386(13)
C14 C15 1.426(14)
C15 C16 1.372(14)
C16 C17 1.381(12)
C16 H16 0.9300
C18 C19 1.536(15)
C18 H18A 0.9700
C18 H18B 0.9700
C19 H19A 0.9700
C19 H19B 0.9700
C20 C21 1.494(13)
C20 H20A 0.9700
C20 H20B 0.9700
C23 C24 1.383(11)
C23 C28 1.388(12)
C24 C25 1.387(13)
C24 H24 0.9300
C25 C26 1.385(13)
C26 C27 1.396(12)
C26 C33 1.530(13)
C27 C28 1.401(12)
C29 C30 1.548(15)
C30 H30A 0.9700
C30 H30B 0.9700
C31 C32 1.49(2)
C31 H31A 0.9700
C31 H31B 0.9700
C32 H32A 0.9700
C32 H32B 0.9700
C34 C35 1.356(12)
C34 C39 1.411(12)
C35 C36 1.378(12)
C36 C37 1.452(13)
C36 C44 1.498(14)
C37 C38 1.354(12)
C38 C39 1.350(11)
C38 H38 0.9300
C40 C41 1.491(18)
C40 H40A 0.9700
C40 H40B 0.9700
C41 H41A 0.9700
C41 H41B 0.9700
C42 C43 1.569(14)
C42 H42A 0.9700
C42 H42B 0.9700

loop_
_geom_torsion_atom_site_label_1
_geom_torsion_atom_site_label_2
_geom_torsion_atom_site_label_3
_geom_torsion_atom_site_label_4
_geom_torsion
C7 N1 C1 C2 178.9(9)
C10 N1 C1 C2 -1.4(14)
C7 N1 C1 C6 -0.4(8)
C10 N1 C1 C6 179.2(8)
N1 C1 C2 C3 -178.5(8)
C6 C1 C2 C3 0.7(12)
C1 C2 C3 C4 -3.1(14)
C1 C2 C3 Cl1 179.4(6)
C2 C3 C4 C5 5.4(14)
Cl1 C3 C4 C5 -177.2(6)
C2 C3 C4 C11 -179.9(10)
Cl1 C3 C4 C11 -2.5(15)
C3 C4 C5 C6 -5.4(12)
C11 C4 C5 C6 179.2(9)
C3 C4 C5 Cl2 176.7(6)
C11 C4 C5 Cl2 1.3(12)
C7 N2 C6 C5 -178.6(8)
C7 N2 C6 C1 -3.1(10)
C4 C5 C6 N2 178.7(9)
Cl2 C5 C6 N2 -3.3(13)
C4 C5 C6 C1 3.5(12)
Cl2 C5 C6 C1 -178.5(6)
N1 C1 C6 N2 2.2(9)
C2 C1 C6 N2 -177.2(7)
N1 C1 C6 C5 178.3(7)
C2 C1 C6 C5 -1.1(12)
C6 N2 C7 N1 2.9(10)
C6 N2 C7 C8 -178.7(9)
C1 N1 C7 N2 -1.6(9)
C10 N1 C7 N2 178.7(7)
C1 N1 C7 C8 179.8(8)
C10 N1 C7 C8 0.2(12)
C9 O1 C8 C7 -14(2)
N2 C7 C8 O1 -173.9(10)
N1 C7 C8 O1 4.5(13)
C8 O1 C9 C10 20(3)
O1 C9 C10 N1 -13(3)
C1 N1 C10 C9 -176.6(12)
C7 N1 C10 C9 3.0(15)
C3 C4 C11 F2 -100.9(18)
C5 C4 C11 F2 73.8(19)
C3 C4 C11 F3 127.1(13)
C5 C4 C11 F3 -58.2(15)
C3 C4 C11 F1 20.9(17)
C5 C4 C11 F1 -164.3(10)
C21 N3 C12 C13 -179.7(9)
C21 N3 C12 C17 -2.3(10)
N3 C12 C13 C14 178.9(8)
C17 C12 C13 C14 1.7(12)
N3 C12 C13 Cl3 -2.4(13)
C17 C12 C13 Cl3 -179.6(5)
C12 C13 C14 C15 -0.4(13)
Cl3 C13 C14 C15 -179.0(6)
C12 C13 C14 C22 176.5(8)
Cl3 C13 C14 C22 -2.1(13)
F5 C22 C14 C13 -65.2(14)
F6A C22 C14 C13 122.4(16)
F4 C22 C14 C13 171.3(11)
F6 C22 C14 C13 54.6(13)
F5A C22 C14 C13 -7.2(19)
F4A C22 C14 C13 -121.8(15)
F5 C22 C14 C15 111.6(12)
F6A C22 C14 C15 -60.9(18)
F4 C22 C14 C15 -11.9(15)
F6 C22 C14 C15 -128.6(10)
F5A C22 C14 C15 169.6(16)
F4A C22 C14 C15 55.0(16)
C13 C14 C15 C16 -0.5(14)
C22 C14 C15 C16 -177.3(8)
C13 C14 C15 Cl4 -178.0(7)
C22 C14 C15 Cl4 5.1(12)
C14 C15 C16 C17 -0.1(13)
Cl4 C15 C16 C17 177.6(6)
C21 N4 C17 C16 -178.1(9)
C18 N4 C17 C16 -3.8(15)
C21 N4 C17 C12 0.8(8)
C18 N4 C17 C12 175.1(8)
C15 C16 C17 N4 -179.8(8)
C15 C16 C17 C12 1.5(12)
N3 C12 C17 N4 0.9(9)
C13 C12 C17 N4 178.7(7)
N3 C12 C17 C16 179.9(7)
C13 C12 C17 C16 -2.3(12)
C21 N4 C18 C19 -15.2(13)
C17 N4 C18 C19 171.6(8)
C20 O2 C19 C18 -67.3(13)
N4 C18 C19 O2 44.9(13)
C19 O2 C20 C21 52.6(12)
C12 N3 C21 N4 2.9(10)
C12 N3 C21 C20 179.6(9)
C17 N4 C21 N3 -2.4(10)
C18 N4 C21 N3 -176.9(8)
C17 N4 C21 C20 -179.4(9)
C18 N4 C21 C20 6.2(14)
O2 C20 C21 N3 160.4(9)
O2 C20 C21 N4 -23.1(13)
C29 N5 C23 C24 179.8(9)
C32 N5 C23 C24 -1.8(16)
C29 N5 C23 C28 -0.1(9)
C32 N5 C23 C28 178.3(9)
N5 C23 C24 C25 -178.7(8)
C28 C23 C24 C25 1.3(12)
C23 C24 C25 C26 -1.8(13)
C23 C24 C25 Cl5 176.3(6)
C24 C25 C26 C27 0.5(13)
Cl5 C25 C26 C27 -177.4(6)
C24 C25 C26 C33 -179.6(8)
Cl5 C25 C26 C33 2.4(12)
C25 C26 C27 C28 1.4(12)
C33 C26 C27 C28 -178.4(7)
C25 C26 C27 Cl6 -179.2(6)
C33 C26 C27 Cl6 0.9(11)
C29 N6 C28 C23 -1.2(10)
C29 N6 C28 C27 179.1(9)
N5 C23 C28 N6 0.8(9)
C24 C23 C28 N6 -179.1(7)
N5 C23 C28 C27 -179.5(7)
C24 C23 C28 C27 0.6(12)
C26 C27 C28 N6 177.7(8)
Cl6 C27 C28 N6 -1.7(11)
C26 C27 C28 C23 -1.9(11)
Cl6 C27 C28 C23 178.7(6)
C28 N6 C29 N5 1.2(11)
C28 N6 C29 C30 175.5(10)
C23 N5 C29 N6 -0.7(11)
C32 N5 C29 N6 -179.2(9)
C23 N5 C29 C30 -175.5(9)
C32 N5 C29 C30 6.0(15)
C31 O3 C30 C29 -18(3)
N6 C29 C30 O3 -177.5(13)
N5 C29 C30 O3 -3.4(18)
C30 O3 C31 C32 38(4)
C29 N5 C32 C31 7.7(16)
C23 N5 C32 C31 -170.4(11)
O3 C31 C32 N5 -29(3)
C25 C26 C33 F7 -90.3(15)
C27 C26 C33 F7 89.5(14)
C25 C26 C33 F9A -13.0(16)
C27 C26 C33 F9A 166.9(12)
C25 C26 C33 F8A 111.4(13)
C27 C26 C33 F8A -68.7(13)
C25 C26 C33 F8 137.1(13)
C27 C26 C33 F8 -43.0(15)
C25 C26 C33 F7A -132.9(12)
C27 C26 C33 F7A 47.0(13)
C25 C26 C33 F9 25.9(14)
C27 C26 C33 F9 -154.2(11)
C43 N7 C34 C35 178.4(9)
C43 N7 C34 C39 -1.0(9)
N7 C34 C35 C36 179.5(8)
C39 C34 C35 C36 -1.1(12)
N7 C34 C35 Cl7 0.0(12)
C39 C34 C35 Cl7 179.3(6)
C34 C35 C36 C37 -1.3(12)
Cl7 C35 C36 C37 178.2(6)
C34 C35 C36 C44 -179.3(8)
Cl7 C35 C36 C44 0.2(12)
C35 C36 C37 C38 3.7(12)
C44 C36 C37 C38 -178.2(8)
C35 C36 C37 Cl8 -176.4(6)
C44 C36 C37 Cl8 1.7(11)
C36 C37 C38 C39 -3.5(13)
Cl8 C37 C38 C39 176.6(6)
C37 C38 C39 N8 -179.9(8)
C37 C38 C39 C34 0.8(12)
C43 N8 C39 C38 179.2(9)
C40 N8 C39 C38 -4.5(16)
C43 N8 C39 C34 -1.5(9)
C40 N8 C39 C34 174.8(9)
C35 C34 C39 C38 1.5(12)
N7 C34 C39 C38 -179.0(7)
C35 C34 C39 N8 -177.9(7)
N7 C34 C39 N8 1.6(9)
C43 N8 C40 C41 7.9(14)
C39 N8 C40 C41 -168.0(10)
C42 O4 C41 C40 49(3)
N8 C40 C41 O4 -34(2)
C41 O4 C42 C43 -29(2)
C39 N8 C43 N7 0.9(12)
C40 N8 C43 N7 -175.7(9)
C39 N8 C43 C42 -177.7(9)
C40 N8 C43 C42 5.7(15)
C34 N7 C43 N8 0.1(11)
C34 N7 C43 C42 178.7(9)
O4 C42 C43 N8 1.0(16)
O4 C42 C43 N7 -177.5(11)
C35 C36 C44 F10A -52.5(14)
C37 C36 C44 F10A 129.6(12)
C35 C36 C44 F12A 71.1(15)
C37 C36 C44 F12A -106.8(13)
C35 C36 C44 F12 107.3(16)
C37 C36 C44 F12 -70.6(16)
C35 C36 C44 F11 -123.7(15)
C37 C36 C44 F11 58.3(16)
C35 C36 C44 F11A -172.3(13)
C37 C36 C44 F11A 9.8(15)
C35 C36 C44 F10 -9.9(17)
C37 C36 C44 F10 172.2(14)
